data_1542249
loop_
_publ_author_name
'Volkov, Yu.F.'
'Tomilin, S.V.'
'Visyashcheva, G.I.'
'Kapshukov, I.I.'

_publ_section_title
;
 Study of Carbonate Compounds of Pentavalent Actinides with Alkali Metal
 Cations. VI. X-ray Structure Investigation of the Compounds Li Np O2 C O3
 and Na Np O2 C O3
;
_journal_name_full Radiokhimiya
_journal_page_first 668
_journal_page_last 672
_journal_volume 21
_journal_year 1979
_chemical_formula_sum 'C Na Np O5'
_chemical_name_systematic 'Na Np O2 (C O3)'
_space_group_IT_number 31
_symmetry_space_group_name_Hall 'P -2ab -2'
_symmetry_space_group_name_H-M 'P m 21 n'
_cell_angle_alpha 90
_cell_angle_beta 90
_cell_angle_gamma 90
_cell_formula_units_Z 2
_cell_length_a 4.856
_cell_length_b 10.68
_cell_length_c 4.368
_cell_volume 226.534
_citation_journal_id_ASTM RADKAU
_cod_data_source_file Volkov_RADKAU_1979_1284.cif
_cod_data_source_block C1Na1Np1O5
_cod_original_cell_volume 226.5336
_cod_original_sg_symbol_Hall 'P 2ac -2 (-x,z,y)'
_cod_original_formula_sum 'C1 Na1 Np1 O5'
_cod_database_code 1542249

loop_
_symmetry_equiv_pos_as_xyz
x,y,z
-x+1/2,y+1/2,-z
-x,y,z
x+1/2,y+1/2,-z

loop_
_atom_site_label
_atom_site_type_symbol
_atom_site_fract_x
_atom_site_fract_y
_atom_site_fract_z
_atom_site_occupancy
_atom_site_U_iso_or_equiv
C1 C+4 0 0.5 0.452 1 0.0
O4 O-2 0.257 0 0.708 1 0.0
O2 O-2 0 -0.198 0.25 1 0.0
O1 O-2 0 0.198 0.25 1 0.0
O3 O-2 0.5 0 0.24 1 0.0
Np1 Np+5 0 0 0.25 1 0.0
Na1 Na+1 0 0.25 0.75 1 0.0
